data_9001764
loop_
_publ_author_name
'Brigatti, M. F.'
'Medici, L.'
'Saccani, E.'
'Vaccaro, C.'

_publ_section_title
;
 Crystal chemistry and petrologic significance of Fe3+-rich phlogopite from
 the Tapira carbonatite complex, Brazil
 Sample: Tas22-1a
;
_journal_name_full 'American Mineralogist'
_journal_page_first 913
_journal_page_last 927
_journal_volume 81
_journal_year 1996
_chemical_formula_sum 'F0.14 Fe1.09 H1.78 K0.99 Mg2.7 Na0.01 O11.86 Si3.12'
_chemical_name_mineral Phlogopite
_space_group_IT_number 12
_symmetry_space_group_name_Hall '-C 2y'
_symmetry_space_group_name_H-M 'C 1 2/m 1'
_cell_angle_alpha 90
_cell_angle_beta 99.96
_cell_angle_gamma 90
_cell_formula_units_Z 2
_cell_length_a 5.357
_cell_length_b 9.270
_cell_length_c 10.319
_cell_volume 504.712
_database_code_amcsd 0001820
_exptl_crystal_density_diffrn 2.943
_cod_original_formula_sum 'Si3.12 Fe1.09 Mg2.7 (K.99 Na.01) O11.86 F.14 H1.78'
_cod_database_code 9001764

loop_
_space_group_symop_operation_xyz
x,y,z
1/2+x,1/2+y,z
x,-y,z
1/2+x,1/2-y,z
-x,y,-z
1/2-x,1/2+y,-z
-x,-y,-z
1/2-x,1/2-y,-z

loop_
_atom_site_aniso_label
_atom_site_aniso_U_11
_atom_site_aniso_U_22
_atom_site_aniso_U_33
_atom_site_aniso_U_12
_atom_site_aniso_U_13
_atom_site_aniso_U_23
Si 0.01537 0.02438 0.02041 0.00074 0.00136 -0.00048
Fe 0.01537 0.02438 0.02041 0.00074 0.00136 -0.00048
Fe1 0.01410 0.02351 0.01832 0.00000 -0.00054 0.00000
Mg1 0.01410 0.02351 0.01832 0.00000 -0.00054 0.00000
Fe2 0.01467 0.02525 0.01832 0.00000 0.00054 0.00000
Mg2 0.01467 0.02525 0.01832 0.00000 0.00054 0.00000
K 0.04795 0.05485 0.03820 0.00000 0.00897 0.00000
Na 0.04795 0.05485 0.03820 0.00000 0.00897 0.00000
O1 0.05923 0.05093 0.03035 0.00000 -0.00815 0.00000
O2 0.05077 0.05311 0.03820 -0.00372 0.00978 -0.00191
O3 0.01072 0.02264 0.02093 -0.00025 -0.00082 0.00048
O-H4 0.01692 0.02481 0.02146 0.00000 -0.00272 0.00000
F4 0.01692 0.02481 0.02146 0.00000 -0.00272 0.00000
O4 0.01692 0.02481 0.02146 0.00000 -0.00272 0.00000

loop_
_atom_site_label
_atom_site_fract_x
_atom_site_fract_y
_atom_site_fract_z
_atom_site_occupancy
_atom_site_type_symbol
_atom_site_attached_hydrogens
Si 0.07590 0.16670 0.22680 0.78000 Si 0
Fe 0.07590 0.16670 0.22680 0.22000 Fe 0
Fe1 0.00000 0.00000 0.50000 0.07000 Fe 0
Mg1 0.00000 0.00000 0.50000 0.90000 Mg 0
Fe2 0.00000 0.33250 0.50000 0.07000 Fe 0
Mg2 0.00000 0.33250 0.50000 0.90000 Mg 0
K 0.00000 0.50000 0.00000 0.99000 K 0
Na 0.00000 0.50000 0.00000 0.01000 Na 0
O1 0.00000 0.00000 0.17170 1.00000 O 0
O2 0.33170 0.22200 0.17150 1.00000 O 0
O3 0.12810 0.16770 0.39090 1.00000 O 0
O-H4 0.13380 0.50000 0.39820 0.89000 O 1
F4 0.13380 0.50000 0.39820 0.07000 F 0
O4 0.13380 0.50000 0.39820 0.04000 O 0

loop_
_cod_changelog_entry_id
_cod_changelog_entry_author
_cod_changelog_entry_date
_cod_changelog_entry_text
1
;cod-tools version 3.8.0
Id: cif_guess_AMCSD_atom_types 9574 2023-05-10 09:00:05Z saulius
;
2023-05-10T18:47:44+03:00
;Derived atom types and hydrogen counts
from atom names that follow the AMCSD naming convention
(Wat == water, O-H == hydroxyl).
;
2
;cod-tools version 3.10.1
Id: cif_fix_AMCSD_aniso_labels 10200 2024-08-01 14:09:44Z saulius
;
2024-08-02T12:20:05+03:00
;Changed the following '_atom_site_aniso_label' values:
'OH4' -> 'O-H4'
;

loop_
_cod_related_entry_id
_cod_related_entry_database
_cod_related_entry_code
1 AMCSD 0001820
